data_4116901
loop_
_publ_author_name
'F. Albert Cotton'
'Lee M. Daniels'
'Isabelle Guimet'
'Robert W. Henning'
'Glenn T. Jordan'
'Chun Lin'
'Carlos A. Murillo'
'Arthur J. Schultz'

_publ_section_title
;
 Compounds with Two Metal-Metal Multiple Bonds: New Ways of Making
 Doublets into Cyclic Quartets
;
_journal_name_full 'Journal of the American Chemical Society'
_journal_page_first 12531
_journal_page_last 12538
_journal_paper_doi 10.1021/ja982425f
_journal_volume 120
_journal_year 1998
_chemical_formula_sum 'C93 H99 Mo4 N12 O12'
_chemical_formula_weight 1960.60
_space_group_IT_number 2
_symmetry_cell_setting triclinic
_symmetry_space_group_name_Hall '-P 1'
_symmetry_space_group_name_H-M 'P -1'
_atom_sites_solution_hydrogens geom
_atom_sites_solution_primary direct
_atom_sites_solution_secondary difmap
_audit_creation_method SHELXL
_cell_angle_alpha 87.49(2)
_cell_angle_beta 84.48(2)
_cell_angle_gamma 89.16(2)
_cell_formula_units_Z 2
_cell_length_a 14.555(2)
_cell_length_b 17.001(4)
_cell_length_c 17.179(4)
_cell_measurement_reflns_used 25
_cell_measurement_temperature 123(2)
_cell_measurement_theta_max 17.93
_cell_measurement_theta_min 13.99
_cell_volume 4226.9(15)
_computing_cell_refinement 'CAD4 V5'
_computing_data_collection 'CAD4 V5'
_computing_data_reduction XCAD4
_computing_molecular_graphics 'XP (Siemens, 1990)'
_computing_publication_material 'SHELXL-93 (Sheldrick, 1993)'
_computing_structure_refinement 'SHELXL-93 (Sheldrick, 1993)'
_computing_structure_solution 'SHELXS-86 (Sheldrick, 1990)'
_diffrn_ambient_temperature 123(2)
_diffrn_measurement_device 'Nonius CAD4'
_diffrn_measurement_method 'Omega two-theta scans'
_diffrn_radiation_monochromator graphite
_diffrn_radiation_source 'normal-focus sealed tube'
_diffrn_radiation_type MoK\a
_diffrn_radiation_wavelength 0.71073
_diffrn_reflns_av_R_equivalents 0.0195
_diffrn_reflns_av_sigmaI/netI 0.0647
_diffrn_reflns_limit_h_max 15
_diffrn_reflns_limit_h_min -1
_diffrn_reflns_limit_k_max 18
_diffrn_reflns_limit_k_min -18
_diffrn_reflns_limit_l_max 18
_diffrn_reflns_limit_l_min -18
_diffrn_reflns_number 11458
_diffrn_reflns_theta_max 22.50
_diffrn_reflns_theta_min 2.09
_diffrn_standards_decay_% 0
_diffrn_standards_interval_time 60
_diffrn_standards_number 3
_exptl_absorpt_coefficient_mu 0.651
_exptl_absorpt_correction_T_max 0.855
_exptl_absorpt_correction_T_min 0.798
_exptl_absorpt_correction_type empirical
_exptl_crystal_colour 'dark brown'
_exptl_crystal_density_diffrn 1.540
_exptl_crystal_density_meas ?
_exptl_crystal_description cubic
_exptl_crystal_F_000 2010
_exptl_crystal_size_max 0.50
_exptl_crystal_size_mid 0.50
_exptl_crystal_size_min 0.50
_refine_diff_density_max 1.082
_refine_diff_density_min -0.921
_refine_diff_density_rms 0.108
_refine_ls_extinction_method none
_refine_ls_goodness_of_fit_all 1.026
_refine_ls_goodness_of_fit_obs 1.074
_refine_ls_matrix_type full
_refine_ls_number_parameters 1030
_refine_ls_number_reflns 10732
_refine_ls_number_restraints 186
_refine_ls_restrained_S_all 1.022
_refine_ls_restrained_S_obs 1.066
_refine_ls_R_factor_all 0.0980
_refine_ls_R_factor_obs 0.0586
_refine_ls_shift/esd_max -0.002
_refine_ls_shift/esd_mean 0.000
_refine_ls_structure_factor_coef Fsqd
_refine_ls_weighting_details 'w=1/[\s^2^(Fo^2^)+(0.0700P)^2^+20.0000P] where P=(Fo^2^+2Fc^2^)/3'
_refine_ls_weighting_scheme calc
_refine_ls_wR_factor_all 0.1613
_refine_ls_wR_factor_obs 0.1400
_reflns_number_observed 7668
_reflns_number_total 10734
_reflns_observed_criterion >2sigma(I)
_cod_data_source_file ja982425f_1.cif
_cod_data_source_block CMPD_1X
_cod_depositor_comments
;
The following automatic conversions were performed:

'_exptl_crystal_density_meas' value 'none' was changed to '?' - the
value is perceived as not measured.

Automatic conversion script
Id: cif_fix_values 3008 2015-01-20 13:52:24Z robertas 

The following automatic conversions were performed:

'_refine_ls_weighting_scheme' value 'calc
w=1/[\s^2^(Fo^2^)+(0.0700P)^2^+20.0000P] where P=(Fo^2^+2Fc^2^)/3'
was changed to 'calc'. New tag '_refine_ls_weighting_details' was
created. The value of the new tag was set to
'w=1/[\s^2^(Fo^2^)+(0.0700P)^2^+20.0000P] where P=(Fo^2^+2Fc^2^)/3'.

Automatic conversion script
Id: cif_fix_values 3143 2015-03-26 13:38:13Z robertas 
;
_cod_database_code 4116901

loop_
_symmetry_equiv_pos_as_xyz
'x, y, z'
'-x, -y, -z'

loop_
_atom_site_aniso_label
_atom_site_aniso_U_11
_atom_site_aniso_U_22
_atom_site_aniso_U_33
_atom_site_aniso_U_23
_atom_site_aniso_U_13
_atom_site_aniso_U_12
Mo1 0.0288(4) 0.0225(4) 0.0267(4) -0.0045(3) -0.0031(3) -0.0015(3)
Mo2 0.0283(4) 0.0235(4) 0.0265(4) -0.0047(3) -0.0025(3) -0.0014(3)
C1 0.036(5) 0.023(4) 0.026(4) -0.004(3) -0.002(4) 0.004(4)
C2 0.037(5) 0.021(4) 0.035(5) 0.000(3) -0.011(4) 0.000(4)
C3 0.045(5) 0.022(4) 0.025(4) -0.003(3) -0.005(4) 0.003(4)
N1 0.028(4) 0.026(4) 0.030(4) -0.004(3) 0.001(3) -0.001(3)
C11 0.029(5) 0.023(4) 0.034(5) -0.006(3) -0.004(4) 0.007(3)
C12 0.039(5) 0.031(5) 0.030(5) 0.004(4) -0.002(4) 0.000(4)
C13 0.035(5) 0.037(5) 0.050(6) 0.009(4) -0.006(4) -0.005(4)
C14 0.044(6) 0.053(6) 0.046(6) 0.015(5) 0.003(5) -0.002(5)
C15 0.047(6) 0.042(5) 0.031(5) 0.011(4) 0.000(4) -0.001(4)
C16 0.038(5) 0.032(5) 0.038(5) 0.002(4) -0.001(4) 0.005(4)
O1 0.059(5) 0.102(6) 0.056(4) 0.034(4) 0.012(4) -0.022(4)
C17 0.041(6) 0.114(10) 0.074(8) 0.042(7) 0.000(5) -0.024(6)
N2 0.025(4) 0.023(4) 0.037(4) -0.009(3) -0.002(3) 0.000(3)
C21 0.028(4) 0.032(5) 0.034(5) -0.011(4) -0.002(4) 0.001(4)
C22 0.038(5) 0.032(5) 0.036(5) -0.009(4) -0.007(4) -0.011(4)
C23 0.045(5) 0.033(5) 0.051(6) -0.013(4) -0.005(4) -0.004(4)
C24 0.031(5) 0.052(6) 0.045(6) -0.015(4) -0.010(4) -0.005(4)
C25 0.042(5) 0.062(6) 0.029(5) -0.008(4) -0.010(4) -0.007(5)
C26 0.039(5) 0.042(5) 0.034(5) -0.004(4) -0.007(4) -0.003(4)
O2 0.056(4) 0.073(5) 0.057(4) -0.024(4) -0.018(3) -0.018(4)
C27 0.062(7) 0.130(11) 0.072(8) -0.038(8) 0.002(6) -0.048(7)
N3 0.035(4) 0.022(4) 0.027(4) -0.002(3) -0.002(3) -0.003(3)
C31 0.043(5) 0.026(5) 0.031(5) 0.001(4) -0.006(4) -0.004(4)
C32 0.062(6) 0.030(5) 0.034(5) -0.006(4) -0.004(4) -0.001(4)
C33 0.084(8) 0.031(5) 0.025(5) -0.004(4) -0.004(5) 0.002(5)
C34 0.087(7) 0.027(5) 0.035(5) 0.001(4) -0.029(5) -0.008(5)
C35 0.069(6) 0.032(5) 0.038(5) 0.003(4) -0.014(5) -0.013(4)
C36 0.060(6) 0.031(5) 0.026(5) -0.007(4) -0.006(4) -0.012(4)
O3 0.094(5) 0.037(4) 0.056(4) -0.003(3) -0.032(4) -0.027(4)
C37 0.150(12) 0.046(6) 0.047(6) -0.006(5) -0.045(7) -0.019(7)
N4 0.030(4) 0.031(4) 0.031(4) -0.004(3) -0.006(3) 0.007(3)
C41 0.033(5) 0.038(5) 0.028(4) 0.005(4) -0.004(4) 0.005(4)
C42 0.042(6) 0.045(6) 0.043(5) -0.002(4) 0.000(4) 0.005(4)
C43 0.042(6) 0.067(7) 0.043(6) -0.005(5) 0.003(4) 0.009(5)
C44 0.034(5) 0.069(7) 0.040(5) 0.012(5) 0.001(4) 0.010(5)
C45 0.032(5) 0.049(6) 0.042(5) 0.006(4) -0.005(4) -0.002(4)
C46 0.034(5) 0.039(5) 0.031(5) 0.003(4) -0.002(4) 0.002(4)
O4 0.039(4) 0.092(6) 0.065(5) 0.011(4) 0.007(3) 0.015(4)
C47 0.025(5) 0.098(9) 0.075(8) 0.005(6) -0.005(5) -0.009(5)
O5 0.079(10) 0.043(7) 0.152(12) -0.038(7) -0.071(10) -0.002(6)
C57 0.058(11) 0.077(14) 0.224(25) -0.081(17) -0.025(15) -0.007(10)
O5' 0.079(10) 0.043(7) 0.152(12) -0.038(7) -0.071(10) -0.002(6)
C57' 0.058(11) 0.077(14) 0.224(25) -0.081(17) -0.025(15) -0.007(10)
N6 0.032(4) 0.031(4) 0.028(4) -0.003(3) 0.001(3) 0.004(3)
C61 0.034(5) 0.029(5) 0.037(5) -0.002(4) 0.002(4) 0.001(4)
C62 0.050(5) 0.023(4) 0.037(5) -0.001(4) -0.005(4) 0.001(4)
C63 0.069(7) 0.045(6) 0.026(5) 0.002(4) 0.012(5) -0.004(5)
C64 0.055(7) 0.048(6) 0.049(6) 0.005(5) 0.019(5) 0.000(5)
C65 0.035(5) 0.036(5) 0.064(7) 0.004(5) -0.005(5) 0.005(4)
C66 0.039(5) 0.035(5) 0.041(5) 0.008(4) 0.009(4) 0.006(4)
O6 0.067(5) 0.073(5) 0.065(5) 0.010(4) 0.028(4) -0.015(4)
C67 0.127(12) 0.179(15) 0.049(8) -0.006(9) 0.040(8) -0.072(11)

loop_
_atom_site_label
_atom_site_type_symbol
_atom_site_fract_x
_atom_site_fract_y
_atom_site_fract_z
_atom_site_U_iso_or_equiv
_atom_site_thermal_displace_type
_atom_site_occupancy
_atom_site_calc_flag
_atom_site_refinement_flags
_atom_site_disorder_group
Mo1 Mo 0.48612(4) 0.38163(4) 0.03413(4) 0.0258(2) Uani 1 d . .
Mo2 Mo 0.61302(4) 0.43883(4) 0.01989(4) 0.0260(2) Uani 1 d . .
H101 H 0.6106(38) 0.5506(33) -0.0133(33) 0.010 Uiso 1 d . .
C1 C 0.5270(5) 0.4447(4) 0.1850(4) 0.028(2) Uani 1 d . .
H1 H 0.5182(5) 0.4579(4) 0.2384(4) 0.034 Uiso 1 calc R .
C2 C 0.6386(5) 0.2661(4) 0.0490(4) 0.030(2) Uani 1 d . .
H2 H 0.6692(5) 0.2163(4) 0.0487(4) 0.037 Uiso 1 calc R .
C3 C 0.5658(5) 0.3715(4) -0.1302(4) 0.031(2) Uani 1 d . .
H3 H 0.5740(5) 0.3556(4) -0.1827(4) 0.037 Uiso 1 calc R 1
N1 N 0.4635(4) 0.4036(3) 0.1555(4) 0.0280(15) Uani 1 d . .
C11 C 0.3905(5) 0.3712(4) 0.2074(4) 0.029(2) Uani 1 d . .
C12 C 0.3074(5) 0.3568(4) 0.1788(5) 0.033(2) Uani 1 d . .
H12 H 0.3003(5) 0.3686(4) 0.1251(5) 0.040 Uiso 1 calc R .
C13 C 0.2337(6) 0.3253(5) 0.2271(5) 0.041(2) Uani 1 d . .
H13 H 0.1764(6) 0.3163(5) 0.2068(5) 0.049 Uiso 1 calc R .
C14 C 0.2448(6) 0.3072(5) 0.3054(5) 0.049(2) Uani 1 d . .
C15 C 0.3288(6) 0.3185(5) 0.3329(5) 0.041(2) Uani 1 d . .
H15 H 0.3372(6) 0.3040(5) 0.3858(5) 0.049 Uiso 1 calc R .
C16 C 0.4006(6) 0.3504(5) 0.2854(5) 0.036(2) Uani 1 d . .
H16 H 0.4579(6) 0.3584(5) 0.3058(5) 0.044 Uiso 1 calc R .
O1 O 0.1760(5) 0.2770(5) 0.3584(4) 0.074(2) Uani 1 d . .
C17 C 0.0869(7) 0.2664(7) 0.3300(7) 0.078(4) Uani 1 d . .
N2 N 0.6024(4) 0.4679(3) 0.1421(4) 0.0286(15) Uani 1 d . .
C21 C 0.6716(5) 0.5072(4) 0.1792(4) 0.031(2) Uani 1 d . .
C22 C 0.7292(5) 0.5596(4) 0.1358(5) 0.034(2) Uani 1 d . .
H22 H 0.7208(5) 0.5703(4) 0.0822(5) 0.041 Uiso 1 calc R .
C23 C 0.7990(6) 0.5970(5) 0.1688(5) 0.043(2) Uani 1 d . .
H23 H 0.8393(6) 0.6317(5) 0.1374(5) 0.051 Uiso 1 calc R .
C24 C 0.8101(6) 0.5842(5) 0.2469(5) 0.042(2) Uani 1 d . .
C25 C 0.7538(6) 0.5310(5) 0.2909(5) 0.044(2) Uani 1 d . .
H25 H 0.7619(6) 0.5212(5) 0.3447(5) 0.053 Uiso 1 calc R .
C26 C 0.6858(6) 0.4917(5) 0.2576(5) 0.038(2) Uani 1 d . .
H26 H 0.6486(6) 0.4541(5) 0.2882(5) 0.046 Uiso 1 calc R .
O2 O 0.8756(4) 0.6204(4) 0.2847(4) 0.060(2) Uani 1 d . .
C27 C 0.9423(8) 0.6678(8) 0.2360(7) 0.087(4) Uani 1 d . .
N3 N 0.5483(4) 0.2697(3) 0.0558(3) 0.0278(15) Uani 1 d . .
C31 C 0.4996(6) 0.1974(4) 0.0467(5) 0.033(2) Uani 1 d . .
C32 C 0.5175(6) 0.1567(5) -0.0206(5) 0.042(2) Uani 1 d . .
H32 H 0.5667(6) 0.1727(5) -0.0580(5) 0.050 Uiso 1 calc R .
C33 C 0.4660(7) 0.0940(5) -0.0342(5) 0.047(2) Uani 1 d . .
H33 H 0.4792(7) 0.0666(5) -0.0811(5) 0.056 Uiso 1 calc R .
C34 C 0.3940(7) 0.0695(5) 0.0197(5) 0.048(2) Uani 1 d . .
C35 C 0.3773(7) 0.1096(5) 0.0894(5) 0.046(2) Uani 1 d . .
H35 H 0.3298(7) 0.0926(5) 0.1280(5) 0.055 Uiso 1 calc R .
C36 C 0.4300(6) 0.1739(5) 0.1016(5) 0.039(2) Uani 1 d . .
H36 H 0.4179(6) 0.2019(5) 0.1482(5) 0.046 Uiso 1 calc R .
O3 O 0.3344(5) 0.0092(3) 0.0117(4) 0.060(2) Uani 1 d . .
C37 C 0.3387(9) -0.0220(6) -0.0664(6) 0.078(4) Uani 1 d . .
N4 N 0.6879(4) 0.3325(4) 0.0425(4) 0.031(2) Uani 1 d . .
C41 C 0.7848(5) 0.3271(5) 0.0337(4) 0.033(2) Uani 1 d . .
C42 C 0.8325(6) 0.2727(5) -0.0139(5) 0.044(2) Uani 1 d . .
H42 H 0.7991(6) 0.2352(5) -0.0391(5) 0.052 Uiso 1 calc R .
C43 C 0.9271(6) 0.2725(6) -0.0248(5) 0.051(2) Uani 1 d . .
H43 H 0.9586(6) 0.2347(6) -0.0569(5) 0.061 Uiso 1 calc R .
C44 C 0.9766(6) 0.3269(6) 0.0107(5) 0.048(2) Uani 1 d . .
C45 C 0.9319(5) 0.3816(5) 0.0587(5) 0.041(2) Uani 1 d . .
H45 H 0.9656(5) 0.4192(5) 0.0834(5) 0.049 Uiso 1 calc R .
C46 C 0.8363(5) 0.3799(5) 0.0695(5) 0.035(2) Uani 1 d . .
H46 H 0.8049(5) 0.4166(5) 0.1030(5) 0.042 Uiso 1 calc R .
O4 O 1.0722(4) 0.3214(4) -0.0023(4) 0.067(2) Uani 1 d . .
C47 C 1.1249(6) 0.3767(7) 0.0355(6) 0.066(3) Uani 1 d . .
N5 N 0.4839(18) 0.3485(19) -0.0815(16) 0.023(2) Uiso 0.366(12) d PD 1
C51 C 0.4137(17) 0.3003(16) -0.1066(13) 0.022(11) Uiso 0.366(12) d PD 1
C52 C 0.3395(15) 0.2828(13) -0.0538(12) 0.019(7) Uiso 0.366(12) d PD 1
H52 H 0.3373(15) 0.3034(13) -0.0031(12) 0.023 Uiso 0.366(12) calc PR 1
C53 C 0.2684(14) 0.2370(12) -0.0709(11) 0.020(6) Uiso 0.366(12) d PD 1
H53 H 0.2187(14) 0.2255(12) -0.0323(11) 0.025 Uiso 0.366(12) calc PR 1
C54 C 0.2693(16) 0.2076(13) -0.1439(12) 0.035(7) Uiso 0.366(12) d PD 1
C55 C 0.3396(15) 0.2236(12) -0.1973(11) 0.023(6) Uiso 0.366(12) d PD 1
H55 H 0.3390(15) 0.2042(12) -0.2482(11) 0.027 Uiso 0.366(12) calc PR 1
C56 C 0.4156(16) 0.2689(13) -0.1801(11) 0.020(7) Uiso 0.366(12) d PD 1
H56 H 0.4667(16) 0.2776(13) -0.2181(11) 0.024 Uiso 0.366(12) calc PR 1
O5 O 0.1851(14) 0.1747(14) -0.1618(14) 0.086(4) Uani 0.366(12) d PD 1
C57 C 0.1786(22) 0.1473(21) -0.2373(21) 0.117(9) Uani 0.366(12) d PD 1
N5' N 0.4965(10) 0.3507(11) -0.0872(10) 0.023(2) Uiso 0.634(12) d PD 2
C51' C 0.4317(13) 0.3006(11) -0.1169(9) 0.034(7) Uiso 0.634(12) d PD 2
C52' C 0.3591(11) 0.2732(9) -0.0672(9) 0.038(6) Uiso 0.634(12) d PD 2
H52' H 0.3533(11) 0.2894(9) -0.0147(9) 0.046 Uiso 0.634(12) calc PR 2
C53' C 0.2932(12) 0.2228(10) -0.0900(10) 0.055(5) Uiso 0.634(12) d PD 2
H53' H 0.2437(12) 0.2051(10) -0.0537(10) 0.066 Uiso 0.634(12) calc PR 2
C54' C 0.3008(13) 0.1990(10) -0.1652(11) 0.059(5) Uiso 0.634(12) d PD 2
C55' C 0.3733(13) 0.2241(9) -0.2144(9) 0.049(5) Uiso 0.634(12) d PD 2
H55' H 0.3799(13) 0.2055(9) -0.2660(9) 0.059 Uiso 0.634(12) calc PR 2
C56' C 0.4386(13) 0.2753(11) -0.1935(9) 0.046(6) Uiso 0.634(12) d PD 2
H56' H 0.4873(13) 0.2931(11) -0.2306(9) 0.055 Uiso 0.634(12) calc PR 2
O5' O 0.2373(9) 0.1453(7) -0.1881(9) 0.086(4) Uani 0.634(12) d PD 2
C57' C 0.1640(13) 0.1158(13) -0.1335(16) 0.117(9) Uani 0.634(12) d PD 2
N6 N 0.6305(4) 0.4147(4) -0.1030(4) 0.031(2) Uani 1 d . .
C61 C 0.7063(5) 0.4395(4) -0.1557(5) 0.034(2) Uani 1 d . .
C62 C 0.7012(6) 0.4533(4) -0.2357(5) 0.036(2) Uani 1 d . .
H62 H 0.6442(6) 0.4466(4) -0.2572(5) 0.044 Uiso 1 calc R .
C63 C 0.7787(7) 0.4769(5) -0.2846(5) 0.047(2) Uani 1 d . .
H63 H 0.7743(7) 0.4848(5) -0.3392(5) 0.057 Uiso 1 calc R .
C64 C 0.8613(7) 0.4890(5) -0.2552(6) 0.052(3) Uani 1 d . .
C65 C 0.8656(6) 0.4773(5) -0.1755(6) 0.045(2) Uani 1 d . .
H65 H 0.9222(6) 0.4858(5) -0.1541(6) 0.054 Uiso 1 calc R .
C66 C 0.7901(6) 0.4536(5) -0.1267(5) 0.039(2) Uani 1 d . .
H66 H 0.7952(6) 0.4466(5) -0.0721(5) 0.047 Uiso 1 calc R .
O6 O 0.9403(5) 0.5136(4) -0.2983(4) 0.071(2) Uani 1 d . .
C67 C 0.9383(10) 0.5191(10) -0.3821(7) 0.121(6) Uani 1 d . .
H201 H 0.5916(38) 1.0583(33) 0.5105(33) 0.010 Uiso 1 d . .
Mo3 Mo 0.6464(2) 0.94780(8) 0.48332(9) 0.0253(5) Uiso 0.559(5) d PD 1
Mo4 Mo 0.5231(2) 0.88834(9) 0.48034(9) 0.0276(5) Uiso 0.559(5) d PD 1
N7 N 0.6444(9) 0.9320(7) 0.6071(6) 0.026(3) Uiso 0.559(5) d PD 1
C71 C 0.7155(10) 0.9591(9) 0.6485(7) 0.024(3) Uiso 0.559(5) d PD 1
C72 C 0.7477(10) 0.9156(9) 0.7113(8) 0.032(4) Uiso 0.559(5) d PD 1
H72A H 0.7183(10) 0.8677(9) 0.7290(8) 0.039 Uiso 0.559(5) calc PR 1
C73 C 0.8205(12) 0.9406(13) 0.7475(10) 0.039(5) Uiso 0.559(5) d PD 1
H73A H 0.8424(12) 0.9095(13) 0.7893(10) 0.047 Uiso 0.559(5) calc PR 1
C74 C 0.8626(10) 1.0114(10) 0.7234(9) 0.039(4) Uiso 0.559(5) d PD 1
C75 C 0.8320(8) 1.0568(8) 0.6597(8) 0.025(3) Uiso 0.559(5) d PD 1
H75A H 0.8602(8) 1.1056(8) 0.6434(8) 0.030 Uiso 0.559(5) calc PR 1
C76 C 0.7610(10) 1.0292(9) 0.6220(9) 0.031(4) Uiso 0.559(5) d PD 1
H76A H 0.7421(10) 1.0577(9) 0.5774(9) 0.037 Uiso 0.559(5) calc PR 1
O7 O 0.9344(8) 1.0432(7) 0.7633(7) 0.055(3) Uiso 0.559(5) d PD 1
C77 C 0.9914(21) 1.0905(19) 0.7302(20) 0.159(13) Uiso 0.559(5) d PD 1
C4 C 0.5732(12) 0.8961(9) 0.6440(8) 0.024(4) Uiso 0.559(5) d PD 1
H4A H 0.5694(12) 0.8892(9) 0.6994(8) 0.028 Uiso 0.559(5) calc PR 1
N8 N 0.5058(10) 0.8688(7) 0.6057(6) 0.033(4) Uiso 0.559(5) d PD 1
C81 C 0.4346(13) 0.8245(9) 0.6449(7) 0.029(4) Uiso 0.559(5) d PD 1
C82 C 0.4391(12) 0.7842(10) 0.7166(8) 0.037(5) Uiso 0.559(5) d PD 1
H82A H 0.4926(12) 0.7891(10) 0.7435(8) 0.045 Uiso 0.559(5) calc PR 1
C83 C 0.3677(12) 0.7371(10) 0.7499(8) 0.033(4) Uiso 0.559(5) d PD 1
H83A H 0.3729(12) 0.7109(10) 0.7993(8) 0.040 Uiso 0.559(5) calc PR 1
C84 C 0.2887(13) 0.7277(10) 0.7123(8) 0.036(5) Uiso 0.559(5) d PD 1
C85 C 0.2834(13) 0.7684(9) 0.6395(8) 0.042(5) Uiso 0.559(5) d PD 1
H85A H 0.2300(13) 0.7636(9) 0.6123(8) 0.051 Uiso 0.559(5) calc PR 1
C86 C 0.3542(12) 0.8144(8) 0.6082(8) 0.032(4) Uiso 0.559(5) d PD 1
H86A H 0.3488(12) 0.8410(8) 0.5590(8) 0.039 Uiso 0.559(5) calc PR 1
O8 O 0.2212(10) 0.6788(7) 0.7499(7) 0.046(4) Uiso 0.559(5) d PD 1
C87 C 0.1432(16) 0.6615(12) 0.7067(12) 0.059(6) Uiso 0.559(5) d PD 1
N9 N 0.7314(11) 0.8431(6) 0.4671(7) 0.028(4) Uiso 0.559(5) d PD 1
C91 C 0.8285(13) 0.8324(8) 0.4668(9) 0.031(5) Uiso 0.559(5) d PD 1
C92 C 0.8815(11) 0.8847(9) 0.5048(8) 0.034(4) Uiso 0.559(5) d PD 1
H92A H 0.8511(11) 0.9280(9) 0.5297(8) 0.041 Uiso 0.559(5) calc PR 1
C93 C 0.9733(12) 0.8763(11) 0.5077(10) 0.044(5) Uiso 0.559(5) d PD 1
H93A H 1.0070(12) 0.9143(11) 0.5320(10) 0.052 Uiso 0.559(5) calc PR 1
C94 C 1.0186(9) 0.8107(8) 0.4743(9) 0.035(4) Uiso 0.559(5) d PD 1
C95 C 0.9690(9) 0.7591(8) 0.4353(8) 0.040(4) Uiso 0.559(5) d PD 1
H95A H 0.9993(9) 0.7151(8) 0.4117(8) 0.048 Uiso 0.559(5) calc PR 1
C96 C 0.8758(9) 0.7710(8) 0.4303(8) 0.035(4) Uiso 0.559(5) d PD 1
H96A H 0.8433(9) 0.7362(8) 0.4012(8) 0.042 Uiso 0.559(5) calc PR 1
O9 O 1.1122(7) 0.8021(7) 0.4847(7) 0.054(3) Uiso 0.559(5) d PD 1
C97 C 1.1587(12) 0.7312(10) 0.4597(11) 0.062(5) Uiso 0.559(5) d PD 1
C5 C 0.6858(13) 0.7781(7) 0.4620(11) 0.036(5) Uiso 0.559(5) d PD 1
H5A H 0.7188(13) 0.7299(7) 0.4552(11) 0.044 Uiso 0.559(5) calc PR 1
N10 N 0.5947(11) 0.7783(6) 0.4662(7) 0.030(4) Uiso 0.559(5) d PD 1
C101 C 0.5465(12) 0.7055(7) 0.4568(8) 0.025(5) Uiso 0.559(5) d PD 1
C102 C 0.5639(14) 0.6673(11) 0.3869(10) 0.038(6) Uiso 0.559(5) d PD 1
H10A H 0.6095(14) 0.6870(11) 0.3480(10) 0.046 Uiso 0.559(5) calc PR 1
C103 C 0.5154(13) 0.6010(10) 0.3738(10) 0.038(6) Uiso 0.559(5) d PD 1
H10B H 0.5270(13) 0.5759(10) 0.3254(10) 0.046 Uiso 0.559(5) calc PR 1
C104 C 0.4498(14) 0.5705(9) 0.4304(9) 0.033(6) Uiso 0.559(5) d PD 1
C105 C 0.4339(14) 0.6092(9) 0.5006(9) 0.042(6) Uiso 0.559(5) d PD 1
H10C H 0.3887(14) 0.5898(9) 0.5401(9) 0.051 Uiso 0.559(5) calc PR 1
C106 C 0.4831(13) 0.6747(8) 0.5129(8) 0.035(5) Uiso 0.559(5) d PD 1
H10D H 0.4727(13) 0.6994(8) 0.5616(8) 0.042 Uiso 0.559(5) calc PR 1
O10 O 0.4007(9) 0.5060(7) 0.4119(7) 0.034(4) Uiso 0.559(5) d PD 1
C107 C 0.3340(14) 0.4721(10) 0.4718(10) 0.039(5) Uiso 0.559(5) d PD 1
N11 N 0.6602(10) 0.9735(7) 0.3596(7) 0.028(4) Uiso 0.559(5) d PD 1
C111 C 0.7332(12) 1.0170(10) 0.3188(9) 0.030(6) Uiso 0.559(5) d PD 1
C112 C 0.8166(11) 1.0156(9) 0.3500(9) 0.032(5) Uiso 0.559(5) d PD 1
H11A H 0.8241(11) 0.9842(9) 0.3961(9) 0.038 Uiso 0.559(5) calc PR 1
C113 C 0.8893(11) 1.0593(8) 0.3154(9) 0.032(4) Uiso 0.559(5) d PD 1
H11B H 0.9450(11) 1.0606(8) 0.3401(9) 0.038 Uiso 0.559(5) calc PR 1
C114 C 0.8829(11) 1.1017(9) 0.2448(11) 0.035(6) Uiso 0.559(5) d PD 1
C115 C 0.7991(12) 1.1042(12) 0.2151(11) 0.033(7) Uiso 0.559(5) d PD 1
H11C H 0.7920(12) 1.1362(12) 0.1692(11) 0.040 Uiso 0.559(5) calc PR 1
C116 C 0.7247(12) 1.0620(11) 0.2491(10) 0.029(6) Uiso 0.559(5) d PD 1
H11D H 0.6681(12) 1.0632(11) 0.2257(10) 0.034 Uiso 0.559(5) calc PR 1
O11 O 0.9594(8) 1.1428(7) 0.2161(8) 0.047(4) Uiso 0.559(5) d PD 1
C117 C 0.9542(17) 1.1849(14) 0.1414(14) 0.063(9) Uiso 0.559(5) d PD 1
C6 C 0.5951(12) 0.9467(10) 0.3200(8) 0.025(5) Uiso 0.559(5) d PD 1
H6A H 0.5987(12) 0.9562(10) 0.2649(8) 0.030 Uiso 0.559(5) calc PR 1
N12 N 0.5245(10) 0.9066(7) 0.3556(6) 0.025(4) Uiso 0.559(5) d PD 1
C121 C 0.4550(14) 0.8808(10) 0.3101(8) 0.031(7) Uiso 0.559(5) d PD 1
C122 C 0.4033(14) 0.8158(10) 0.3391(10) 0.029(7) Uiso 0.559(5) d PD 1
H12B H 0.4157(14) 0.7917(10) 0.3880(10) 0.035 Uiso 0.559(5) calc PR 1
C123 C 0.3354(15) 0.7854(11) 0.2998(11) 0.037(8) Uiso 0.559(5) d PD 1
H12C H 0.3046(15) 0.7386(11) 0.3191(11) 0.045 Uiso 0.559(5) calc PR 1
C124 C 0.3123(18) 0.8234(14) 0.2320(14) 0.055(13) Uiso 0.559(5) d PD 1
C125 C 0.3590(18) 0.8899(13) 0.2024(12) 0.031(11) Uiso 0.559(5) d PD 1
H12D H 0.3416(18) 0.9167(13) 0.1564(12) 0.037 Uiso 0.559(5) calc PR 1
C126 C 0.4322(14) 0.9176(11) 0.2406(10) 0.044(9) Uiso 0.559(5) d PD 1
H12E H 0.4664(14) 0.9617(11) 0.2188(10) 0.053 Uiso 0.559(5) calc PR 1
O12 O 0.2395(10) 0.8023(10) 0.1889(10) 0.041(6) Uiso 0.559(5) d PD 1
C127 C 0.1814(14) 0.7403(12) 0.2234(13) 0.051(8) Uiso 0.559(5) d PD 1
Mo3' Mo 0.6135(2) 0.94189(10) 0.49488(11) 0.0256(6) Uiso 0.441(5) d PD 2
Mo4' Mo 0.4912(2) 0.88223(10) 0.48827(10) 0.0224(6) Uiso 0.441(5) d PD 2
N7' N 0.6103(12) 0.9211(9) 0.6177(7) 0.026(4) Uiso 0.441(5) d PD 2
C71' C 0.6845(13) 0.9365(11) 0.6619(9) 0.032(5) Uiso 0.441(5) d PD 2
C72' C 0.7152(13) 0.8812(11) 0.7163(10) 0.040(5) Uiso 0.441(5) d PD 2
H72B H 0.6843(13) 0.8323(11) 0.7246(10) 0.049 Uiso 0.441(5) calc PR 2
C73' C 0.7876(15) 0.8947(14) 0.7577(12) 0.055(6) Uiso 0.441(5) d PD 2
H73B H 0.8078(15) 0.8550(14) 0.7930(12) 0.066 Uiso 0.441(5) calc PR 2
C74' C 0.8323(17) 0.9666(16) 0.7486(15) 0.057(9) Uiso 0.441(5) d PD 2
C75' C 0.8102(14) 1.0199(13) 0.6880(12) 0.055(6) Uiso 0.441(5) d PD 2
H75B H 0.8459(14) 1.0660(13) 0.6765(12) 0.066 Uiso 0.441(5) calc PR 2
C76' C 0.7363(13) 1.0055(12) 0.6446(11) 0.036(5) Uiso 0.441(5) d PD 2
H76B H 0.7211(13) 1.0418(12) 0.6041(11) 0.043 Uiso 0.441(5) calc PR 2
O7' O 0.9093(12) 0.9786(11) 0.7900(10) 0.087(6) Uiso 0.441(5) d PD 2
C77' C 0.9309(16) 1.0330(14) 0.8349(14) 0.068(7) Uiso 0.441(5) d PD 2
C4' C 0.5378(14) 0.8838(11) 0.6545(8) 0.027(5) Uiso 0.441(5) d PD 2
H4'A H 0.5323(14) 0.8760(11) 0.7099(8) 0.033 Uiso 0.441(5) calc PR 2
N8' N 0.4735(12) 0.8578(9) 0.6128(7) 0.029(5) Uiso 0.441(5) d PD 2
C81' C 0.4003(14) 0.8133(10) 0.6495(8) 0.023(5) Uiso 0.441(5) d PD 2
C82' C 0.4085(13) 0.7669(11) 0.7179(9) 0.023(5) Uiso 0.441(5) d PD 2
H82B H 0.4636(13) 0.7681(11) 0.7432(9) 0.028 Uiso 0.441(5) calc PR 2
C83' C 0.3366(13) 0.7192(12) 0.7488(10) 0.034(6) Uiso 0.441(5) d PD 2
H83B H 0.3430(13) 0.6883(12) 0.7955(10) 0.041 Uiso 0.441(5) calc PR 2
C84' C 0.2566(15) 0.7156(12) 0.7135(10) 0.032(6) Uiso 0.441(5) d PD 2
C85' C 0.2455(14) 0.7643(9) 0.6470(9) 0.026(5) Uiso 0.441(5) d PD 2
H85B H 0.1891(14) 0.7649(9) 0.6234(9) 0.032 Uiso 0.441(5) calc PR 2
C86' C 0.3167(14) 0.8109(10) 0.6167(10) 0.031(5) Uiso 0.441(5) d PD 2
H86B H 0.3089(14) 0.8432(10) 0.5712(10) 0.037 Uiso 0.441(5) calc PR 2
O8' O 0.1881(13) 0.6671(10) 0.7498(9) 0.058(6) Uiso 0.441(5) d PD 2
C87' C 0.1045(20) 0.6610(16) 0.7156(16) 0.068(9) Uiso 0.441(5) d PD 2
N9' N 0.6988(12) 0.8377(7) 0.4753(8) 0.031(5) Uiso 0.441(5) d PD 2
C91' C 0.7952(15) 0.8341(10) 0.4624(10) 0.028(6) Uiso 0.441(5) d PD 2
C92' C 0.8516(12) 0.8643(12) 0.5141(10) 0.034(6) Uiso 0.441(5) d PD 2
H92B H 0.8237(12) 0.8879(12) 0.5598(10) 0.041 Uiso 0.441(5) calc PR 2
C93' C 0.9466(13) 0.8615(12) 0.5018(11) 0.032(6) Uiso 0.441(5) d PD 2
H93B H 0.9838(13) 0.8797(12) 0.5398(11) 0.038 Uiso 0.441(5) calc PR 2
C94' C 0.9865(12) 0.8315(13) 0.4328(11) 0.052(6) Uiso 0.441(5) d PD 2
C95' C 0.9307(13) 0.8062(14) 0.3772(12) 0.069(7) Uiso 0.441(5) d PD 2
H95B H 0.9581(13) 0.7858(14) 0.3297(12) 0.083 Uiso 0.441(5) calc PR 2
C96' C 0.8373(12) 0.8109(13) 0.3909(11) 0.056(6) Uiso 0.441(5) d PD 2
H96B H 0.8000(12) 0.7981(13) 0.3509(11) 0.068 Uiso 0.441(5) calc PR 2
O9' O 1.0820(10) 0.8264(10) 0.4163(9) 0.073(5) Uiso 0.441(5) d PD 2
C97' C 1.1377(15) 0.8461(16) 0.4783(14) 0.066(7) Uiso 0.441(5) d PD 2
C5' C 0.6552(14) 0.7733(8) 0.4666(12) 0.025(6) Uiso 0.441(5) d PD 2
H5'A H 0.6890(14) 0.7259(8) 0.4572(12) 0.030 Uiso 0.441(5) calc PR 2
N10' N 0.5637(12) 0.7728(7) 0.4707(8) 0.030(6) Uiso 0.441(5) d PD 2
C10A C 0.5175(15) 0.6989(9) 0.4616(10) 0.034(7) Uiso 0.441(5) d PD 2
C10B C 0.5436(17) 0.6543(13) 0.3964(12) 0.040(9) Uiso 0.441(5) d PD 2
H10E H 0.5931(17) 0.6707(13) 0.3594(12) 0.048 Uiso 0.441(5) calc PR 2
C10C C 0.4961(15) 0.5857(12) 0.3865(12) 0.032(7) Uiso 0.441(5) d PD 2
H10F H 0.5148(15) 0.5537(12) 0.3438(12) 0.038 Uiso 0.441(5) calc PR 2
C10D C 0.4221(18) 0.5642(11) 0.4385(11) 0.037(8) Uiso 0.441(5) d PD 2
C10E C 0.4016(15) 0.6059(9) 0.5052(9) 0.029(6) Uiso 0.441(5) d PD 2
H10G H 0.3547(15) 0.5881(9) 0.5440(9) 0.034 Uiso 0.441(5) calc PR 2
C10F C 0.4491(16) 0.6726(10) 0.5152(10) 0.034(6) Uiso 0.441(5) d PD 2
H10H H 0.4338(16) 0.7015(10) 0.5609(10) 0.041 Uiso 0.441(5) calc PR 2
O10' O 0.3756(13) 0.4967(10) 0.4231(11) 0.057(7) Uiso 0.441(5) d PD 2
C10G C 0.3001(20) 0.4730(14) 0.4776(14) 0.057(9) Uiso 0.441(5) d PD 2
N11' N 0.6335(12) 0.9697(9) 0.3713(8) 0.029(6) Uiso 0.441(5) d PD 2
C11A C 0.7098(14) 1.0107(12) 0.3330(11) 0.029(7) Uiso 0.441(5) d PD 2
C11B C 0.7898(14) 1.0167(12) 0.3697(12) 0.041(7) Uiso 0.441(5) d PD 2
H11E H 0.7941(14) 0.9893(12) 0.4187(12) 0.050 Uiso 0.441(5) calc PR 2
C11C C 0.8634(14) 1.0610(12) 0.3374(12) 0.042(7) Uiso 0.441(5) d PD 2
H11F H 0.9165(14) 1.0638(12) 0.3653(12) 0.050 Uiso 0.441(5) calc PR 2
C11D C 0.8629(14) 1.1023(11) 0.2646(12) 0.033(7) Uiso 0.441(5) d PD 2
C11E C 0.7825(15) 1.0965(16) 0.2285(14) 0.044(10) Uiso 0.441(5) d PD 2
H11G H 0.7783(15) 1.1232(16) 0.1792(14) 0.053 Uiso 0.441(5) calc PR 2
C11F C 0.7082(15) 1.0534(16) 0.2614(13) 0.042(10) Uiso 0.441(5) d PD 2
H11H H 0.6541(15) 1.0525(16) 0.2347(13) 0.051 Uiso 0.441(5) calc PR 2
O11' O 0.9381(11) 1.1485(9) 0.2419(10) 0.053(5) Uiso 0.441(5) d PD 2
C11G C 0.9421(21) 1.1869(17) 0.1623(16) 0.055(10) Uiso 0.441(5) d PD 2
C6' C 0.5719(15) 0.9400(14) 0.3292(9) 0.031(8) Uiso 0.441(5) d PD 2
H6'A H 0.5811(15) 0.9444(14) 0.2737(9) 0.037 Uiso 0.441(5) calc PR 2
N12' N 0.4974(12) 0.9043(9) 0.3637(7) 0.029(6) Uiso 0.441(5) d PD 2
C12A C 0.4333(16) 0.8770(11) 0.3135(9) 0.025(8) Uiso 0.441(5) d PD 2
C12B C 0.3877(18) 0.8069(13) 0.3330(13) 0.039(11) Uiso 0.441(5) d PD 2
H12F H 0.4038(18) 0.7753(13) 0.3767(13) 0.047 Uiso 0.441(5) calc PR 2
C12C C 0.3192(16) 0.7826(11) 0.2898(12) 0.024(8) Uiso 0.441(5) d PD 2
H12G H 0.2848(16) 0.7365(11) 0.3053(12) 0.029 Uiso 0.441(5) calc PR 2
C12D C 0.3021(16) 0.8264(12) 0.2236(12) 0.014(9) Uiso 0.441(5) d PD 2
C12E C 0.3477(24) 0.8948(17) 0.2008(17) 0.043(17) Uiso 0.441(5) d PD 2
H12H H 0.3345(24) 0.9235(17) 0.1545(17) 0.051 Uiso 0.441(5) calc PR 2
C12F C 0.4133(16) 0.9214(11) 0.2464(10) 0.018(7) Uiso 0.441(5) d PD 2
H12I H 0.4445(16) 0.9694(11) 0.2323(10) 0.021 Uiso 0.441(5) calc PR 2
O12' O 0.2354(13) 0.8071(12) 0.1743(11) 0.038(8) Uiso 0.441(5) d PD 2
C12G C 0.1669(15) 0.7520(14) 0.2094(15) 0.034(7) Uiso 0.441(5) d PD 2
C201 C 0.8976(11) 0.9152(10) 1.0068(10) 0.040(4) Uiso 0.50 d P 3
C202 C 0.9181(13) 1.0762(11) 0.9584(11) 0.053(5) Uiso 0.50 d P 3
C203 C 0.8816(15) 0.8828(13) 0.9583(13) 0.070(6) Uiso 0.50 d P 3
C204 C 0.9617(22) 1.0331(19) 0.9949(20) 0.122(11) Uiso 0.50 d P 3
C205 C 0.8859(27) 0.9814(23) 0.9331(23) 0.155(14) Uiso 0.50 d P 3

loop_
_atom_type_symbol
_atom_type_description
_atom_type_scat_dispersion_real
_atom_type_scat_dispersion_imag
_atom_type_scat_source
C C 0.0033 0.0016 'International Tables Vol C Tables 4.2.6.8 and 6.1.1.4'
H H 0.0000 0.0000 'International Tables Vol C Tables 4.2.6.8 and 6.1.1.4'
N N 0.0061 0.0033 'International Tables Vol C Tables 4.2.6.8 and 6.1.1.4'
O O 0.0106 0.0060 'International Tables Vol C Tables 4.2.6.8 and 6.1.1.4'
Mo Mo -1.6832 0.6857 'International Tables Vol C Tables 4.2.6.8 and 6.1.1.4'

loop_
_geom_angle_atom_site_label_1
_geom_angle_atom_site_label_2
_geom_angle_atom_site_label_3
_geom_angle
_geom_angle_site_symmetry_1
_geom_angle_site_symmetry_3
_geom_angle_publ_flag
Mo2 Mo1 N5 97.5(5) . . y
Mo2 Mo1 N1 93.7(2) . . y
N5 Mo1 N1 168.9(6) . . y
Mo2 Mo1 N3 92.9(2) . . y
N5 Mo1 N3 86.4(10) . . y
N1 Mo1 N3 92.7(2) . . y
Mo2 Mo1 N5' 92.4(3) . . y
N1 Mo1 N5' 173.8(4) . . y
N3 Mo1 N5' 85.8(6) . . y
Mo1 Mo2 N4 92.6(2) . . y
Mo1 Mo2 N6 91.5(2) . . y
N4 Mo2 N6 88.3(2) . . y
Mo1 Mo2 N2 91.9(2) . . y
N4 Mo2 N2 92.2(2) . . y
N6 Mo2 N2 176.5(2) . . y
N2 C1 N1 121.5(7) . . ?
N3 C2 N4 120.1(7) . . ?
N5' C3 N6 120.7(9) . . ?
N6 C3 N5 121.3(10) . . ?
C1 N1 C11 118.4(6) . . ?
C1 N1 Mo1 116.6(5) . . ?
C11 N1 Mo1 124.7(5) . . ?
C12 C11 C16 118.4(7) . . ?
C12 C11 N1 118.9(7) . . ?
C16 C11 N1 122.7(7) . . ?
C11 C12 C13 121.2(8) . . ?
C12 C13 C14 119.1(8) . . ?
C15 C14 O1 116.7(8) . . ?
C15 C14 C13 119.5(8) . . ?
O1 C14 C13 123.8(8) . . ?
C16 C15 C14 121.0(8) . . ?
C15 C16 C11 120.7(8) . . ?
C14 O1 C17 116.8(7) . . ?
C1 N2 C21 118.5(6) . . ?
C1 N2 Mo2 116.2(5) . . ?
C21 N2 Mo2 125.2(5) . . ?
C22 C21 C26 118.4(7) . . ?
C22 C21 N2 119.4(7) . . ?
C26 C21 N2 122.2(7) . . ?
C21 C22 C23 121.3(8) . . ?
C24 C23 C22 120.1(8) . . ?
O2 C24 C23 123.9(8) . . ?
O2 C24 C25 116.8(8) . . ?
C23 C24 C25 119.3(8) . . ?
C24 C25 C26 120.8(8) . . ?
C25 C26 C21 120.0(8) . . ?
C24 O2 C27 116.4(7) . . ?
C2 N3 C31 117.2(6) . . ?
C2 N3 Mo1 117.1(5) . . ?
C31 N3 Mo1 121.1(5) . . ?
C36 C31 C32 120.0(8) . . ?
C36 C31 N3 119.9(7) . . ?
C32 C31 N3 119.8(7) . . ?
C33 C32 C31 120.9(8) . . ?
C32 C33 C34 120.5(8) . . ?
O3 C34 C33 126.4(8) . . ?
O3 C34 C35 114.9(9) . . ?
C33 C34 C35 118.7(8) . . ?
C36 C35 C34 119.7(9) . . ?
C31 C36 C35 120.1(8) . . ?
C34 O3 C37 115.2(8) . . ?
C2 N4 C41 119.1(6) . . ?
C2 N4 Mo2 116.1(5) . . ?
C41 N4 Mo2 123.3(5) . . ?
C46 C41 C42 117.5(8) . . ?
C46 C41 N4 119.8(7) . . ?
C42 C41 N4 122.6(7) . . ?
C43 C42 C41 120.8(9) . . ?
C42 C43 C44 120.3(9) . . ?
C43 C44 C45 120.6(8) . . ?
C43 C44 O4 116.4(9) . . ?
C45 C44 O4 123.0(9) . . ?
C44 C45 C46 118.0(8) . . ?
C41 C46 C45 122.8(8) . . ?
C44 O4 C47 117.1(8) . . ?
C51 N5 C3 123.8(19) . . ?
C51 N5 Mo1 123.2(17) . . ?
C3 N5 Mo1 112.6(10) . . ?
C52 C51 C56 117.5(16) . . ?
C52 C51 N5 117.5(17) . . ?
C56 C51 N5 125.0(21) . . ?
C53 C52 C51 122.8(18) . . ?
C52 C53 C54 119.7(18) . . ?
C55 C54 C53 119.6(15) . . ?
C55 C54 O5 123.5(17) . . ?
C53 C54 O5 115.7(19) . . ?
C54 C55 C56 121.7(16) . . ?
C51 C56 C55 118.6(19) . . ?
C57 O5 C54 119.2(20) . . ?
C3 N5' C51' 119.0(13) . . ?
C3 N5' Mo1 118.4(8) . . ?
C51' N5' Mo1 122.3(10) . . ?
C52' C51' C56' 117.1(13) . . ?
C52' C51' N5' 118.6(12) . . ?
C56' C51' N5' 124.3(16) . . ?
C51' C52' C53' 123.1(15) . . ?
C54' C53' C52' 119.0(16) . . ?
C55' C54' C53' 118.6(13) . . ?
C55' C54' O5' 121.6(15) . . ?
C53' C54' O5' 119.7(16) . . ?
C54' C55' C56' 123.3(15) . . ?
C55' C56' C51' 118.9(17) . . ?
C54' O5' C57' 120.7(14) . . ?
C3 N6 C61 118.1(7) . . ?
C3 N6 Mo2 117.0(5) . . ?
C61 N6 Mo2 124.9(5) . . ?
C66 C61 C62 117.4(8) . . ?
C66 C61 N6 119.0(7) . . ?
C62 C61 N6 123.6(7) . . ?
C61 C62 C63 120.8(8) . . ?
C64 C63 C62 121.1(8) . . ?
O6 C64 C63 125.1(9) . . ?
O6 C64 C65 116.8(9) . . ?
C63 C64 C65 118.1(8) . . ?
C66 C65 C64 121.6(9) . . ?
C65 C66 C61 121.1(8) . . ?
C64 O6 C67 116.8(9) . . ?
Mo4 Mo3 N7 93.1(4) . . y
Mo4 Mo3 N11 93.2(4) . . y
N7 Mo3 N11 173.6(5) . . y
Mo4 Mo3 N9 94.1(4) . . y
N7 Mo3 N9 90.8(4) . . y
N11 Mo3 N9 90.4(4) . . y
Mo3 Mo4 N10 91.5(4) . . y
Mo3 Mo4 N12 92.8(4) . . y
N10 Mo4 N12 91.0(4) . . y
Mo3 Mo4 N8 92.9(4) . . y
N10 Mo4 N8 91.4(4) . . y
N12 Mo4 N8 173.8(6) . . y
C4 N7 C71 120.6(11) . . ?
C4 N7 Mo3 117.1(8) . . ?
C71 N7 Mo3 122.3(11) . . ?
C72 C71 N7 122.0(15) . . ?
C72 C71 C76 118.7(13) . . ?
N7 C71 C76 119.1(11) . . ?
C73 C72 C71 121.2(16) . . ?
C72 C73 C74 119.9(15) . . ?
C73 C74 C75 120.3(13) . . ?
C73 C74 O7 122.1(14) . . ?
C75 C74 O7 117.5(14) . . ?
C76 C75 C74 118.8(14) . . ?
C75 C76 C71 120.9(13) . . ?
C77 O7 C74 121.9(19) . . ?
N7 C4 N8 121.5(12) . . ?
C4 N8 C81 120.8(12) . . ?
C4 N8 Mo4 115.3(11) . . ?
C81 N8 Mo4 123.6(9) . . ?
C82 C81 N8 124.9(15) . . ?
C82 C81 C86 116.1(16) . . ?
N8 C81 C86 118.8(11) . . ?
C83 C82 C81 121.8(16) . . ?
C82 C83 C84 121.0(13) . . ?
C83 C84 O8 116.9(12) . . ?
C83 C84 C85 117.6(17) . . ?
O8 C84 C85 125.5(16) . . ?
C86 C85 C84 120.3(16) . . ?
C85 C86 C81 123.1(13) . . ?
C84 O8 C87 117.0(13) . . ?
C5 N9 C91 114.5(12) . . ?
C5 N9 Mo3 114.9(12) . . ?
C91 N9 Mo3 130.4(8) . . ?
C96 C91 C92 116.5(16) . . ?
C96 C91 N9 122.6(13) . . ?
C92 C91 N9 120.9(11) . . ?
C93 C92 C91 123.2(14) . . ?
C92 C93 C94 119.0(17) . . ?
C95 C94 O9 124.6(12) . . ?
C95 C94 C93 119.2(14) . . ?
O9 C94 C93 116.2(13) . . ?
C94 C95 C96 120.5(13) . . ?
C95 C96 C91 121.4(14) . . ?
C94 O9 C97 118.2(12) . . ?
N9 C5 N10 121.2(13) . . ?
C5 N10 C101 119.6(11) . . ?
C5 N10 Mo4 118.2(9) . . ?
C101 N10 Mo4 122.1(12) . . ?
C106 C101 C102 118.9(15) . . ?
C106 C101 N10 122.4(11) . . ?
C102 C101 N10 118.7(15) . . ?
C103 C102 C101 120.4(17) . . ?
C102 C103 C104 120.6(13) . . ?
O10 C104 C103 117.5(13) . . ?
O10 C104 C105 124.2(17) . . ?
C103 C104 C105 118.3(14) . . ?
C106 C105 C104 120.4(17) . . ?
C101 C106 C105 121.4(13) . . ?
C104 O10 C107 117.8(12) . . ?
C6 N11 C111 118.9(12) . . ?
C6 N11 Mo3 116.5(12) . . ?
C111 N11 Mo3 124.6(8) . . ?
C112 C111 C116 118.6(16) . . ?
C112 C111 N11 117.6(13) . . ?
C116 C111 N11 123.8(13) . . ?
C111 C112 C113 120.7(14) . . ?
C112 C113 C114 121.2(12) . . ?
O11 C114 C115 126.3(15) . . ?
O11 C114 C113 115.9(12) . . ?
C115 C114 C113 117.5(16) . . ?
C114 C115 C116 122.4(15) . . ?
C115 C116 C111 119.4(13) . . ?
C114 O11 C117 116.2(13) . . ?
N11 C6 N12 121.3(13) . . ?
C6 N12 C121 118.8(11) . . ?
C6 N12 Mo4 116.3(8) . . ?
C121 N12 Mo4 124.9(11) . . ?
C126 C121 C122 117.5(14) . . ?
C126 C121 N12 124.9(14) . . ?
C122 C121 N12 117.5(12) . . ?
C123 C122 C121 122.5(12) . . ?
C122 C123 C124 119.2(13) . . ?
C123 C124 C125 120.5(16) . . ?
C123 C124 O12 125.2(15) . . ?
C125 C124 O12 114.2(16) . . ?
C124 C125 C126 119.7(15) . . ?
C121 C126 C125 120.4(14) . . ?
C124 O12 C127 115.9(15) . . ?
Mo4' Mo3' N7' 93.1(5) . . y
Mo4' Mo3' N11' 94.1(4) . . y
N7' Mo3' N11' 172.7(6) . . y
Mo4' Mo3' N9' 93.6(4) . . y
N7' Mo3' N9' 90.7(5) . . y
N11' Mo3' N9' 88.3(5) . . y
Mo3' Mo4' N10' 91.8(5) . . y
Mo3' Mo4' N12' 91.9(4) . . y
N10' Mo4' N12' 90.0(5) . . y
Mo3' Mo4' N8' 92.5(4) . . y
N10' Mo4' N8' 91.1(5) . . y
N12' Mo4' N8' 175.4(6) . . y
C4' N7' C71' 117.3(14) . . ?
C4' N7' Mo3' 118.1(9) . . ?
C71' N7' Mo3' 124.1(14) . . ?
C72' C71' C76' 118.3(15) . . ?
C72' C71' N7' 121.9(17) . . ?
C76' C71' N7' 119.4(14) . . ?
C73' C72' C71' 122.3(19) . . ?
C72' C73' C74' 120.0(19) . . ?
C73' C74' O7' 119.2(20) . . ?
C73' C74' C75' 118.8(17) . . ?
O7' C74' C75' 121.0(22) . . ?
C76' C75' C74' 120.6(20) . . ?
C75' C76' C71' 119.1(17) . . ?
C77' O7' C74' 133.4(21) . . ?
N8' C4' N7' 118.9(14) . . ?
C4' N8' C81' 120.0(14) . . ?
C4' N8' Mo4' 117.2(13) . . ?
C81' N8' Mo4' 122.7(10) . . ?
C86' C81' N8' 120.5(13) . . ?
C86' C81' C82' 117.0(17) . . ?
N8' C81' C82' 122.4(16) . . ?
C83' C82' C81' 120.4(16) . . ?
C84' C83' C82' 121.3(15) . . ?
C83' C84' O8' 116.9(15) . . ?
C83' C84' C85' 119.1(19) . . ?
O8' C84' C85' 123.8(18) . . ?
C86' C85' C84' 119.2(17) . . ?
C85' C86' C81' 122.9(14) . . ?
C84' O8' C87' 119.1(17) . . ?
C5' N9' C91' 116.4(14) . . ?
C5' N9' Mo3' 116.0(13) . . ?
C91' N9' Mo3' 127.2(11) . . ?
C92' C91' C96' 117.2(19) . . ?
C92' C91' N9' 121.9(14) . . ?
C96' C91' N9' 120.1(16) . . ?
C93' C92' C91' 122.5(16) . . ?
C92' C93' C94' 118.3(17) . . ?
C93' C94' O9' 121.7(16) . . ?
C93' C94' C95' 120.0(17) . . ?
O9' C94' C95' 118.3(15) . . ?
C96' C95' C94' 120.0(17) . . ?
C95' C96' C91' 121.2(18) . . ?
C94' O9' C97' 116.9(15) . . ?
N9' C5' N10' 120.7(15) . . ?
C5' N10' C10A 118.8(13) . . ?
C5' N10' Mo4' 118.0(10) . . ?
C10A N10' Mo4' 123.2(13) . . ?
C10F C10A C10B 119.4(16) . . ?
C10F C10A N10' 121.0(13) . . ?
C10B C10A N10' 119.6(17) . . ?
C10C C10B C10A 119.1(19) . . ?
C10D C10C C10B 120.1(15) . . ?
C10C C10D C10E 119.7(17) . . ?
C10C C10D O10' 116.9(15) . . ?
C10E C10D O10' 123.2(19) . . ?
C10F C10E C10D 119.7(18) . . ?
C10A C10F C10E 121.6(15) . . ?
C10D O10' C10G 117.2(16) . . ?
C6' N11' C11A 119.3(14) . . ?
C6' N11' Mo3' 115.5(13) . . ?
C11A N11' Mo3' 125.0(9) . . ?
C11B C11A C11F 115.7(18) . . ?
C11B C11A N11' 119.8(15) . . ?
C11F C11A N11' 124.3(15) . . ?
C11C C11B C11A 122.0(17) . . ?
C11B C11C C11D 122.4(15) . . ?
O11' C11D C11E 128.2(17) . . ?
O11' C11D C11C 116.2(14) . . ?
C11E C11D C11C 115.3(17) . . ?
C11F C11E C11D 122.4(18) . . ?
C11E C11F C11A 122.3(16) . . ?
C11D O11' C11G 116.6(15) . . ?
N11' C6' N12' 120.7(15) . . ?
C6' N12' C12A 116.6(13) . . ?
C6' N12' Mo4' 117.2(9) . . ?
C12A N12' Mo4' 125.9(12) . . ?
C12B C12A C12F 119.6(15) . . ?
C12B C12A N12' 119.3(14) . . ?
C12F C12A N12' 121.0(14) . . ?
C12C C12B C12A 120.8(15) . . ?
C12D C12C C12B 118.3(14) . . ?
C12E C12D C12C 122.7(16) . . ?
C12E C12D O12' 113.7(16) . . ?
C12C C12D O12' 123.7(14) . . ?
C12D C12E C12F 119.1(17) . . ?
C12E C12F C12A 119.4(14) . . ?
C12D O12' C12G 114.2(16) . . ?
C203 C201 C205 73.5(20) . . ?
C204 C202 C205 75.5(23) . . ?
C201 C203 C205 69.9(20) . . ?
C202 C204 C204 153.9(42) . 2_777 ?
C202 C204 C205 67.2(22) . . ?
C204 C204 C205 99.9(31) 2_777 . ?
C201 C205 C203 36.6(12) . . ?
C201 C205 C202 110.8(24) . . ?
C203 C205 C202 146.9(27) . . ?
C201 C205 C204 77.5(21) . . ?
C203 C205 C204 110.8(25) . . ?
C202 C205 C204 37.3(13) . . ?

loop_
_geom_bond_atom_site_label_1
_geom_bond_atom_site_label_2
_geom_bond_distance
_geom_bond_site_symmetry_2
_geom_bond_publ_flag
Mo1 Mo2 2.0886(10) . y
Mo1 Mo2 3.484(1) 2_665 y
Mo1 N5 2.09(2) . y
Mo1 N1 2.128(6) . y
Mo1 N3 2.130(6) . y
Mo1 N5' 2.162(15) . y
Mo2 N4 2.138(6) . y
Mo2 N6 2.159(6) . y
Mo2 N2 2.168(6) . u
C1 N2 1.317(9) . ?
C1 N1 1.318(9) . ?
C2 N3 1.308(9) . ?
C2 N4 1.341(9) . ?
C3 N5' 1.237(15) . ?
C3 N6 1.335(9) . ?
C3 N5 1.44(3) . ?
N1 C11 1.421(9) . ?
C11 C12 1.378(10) . ?
C11 C16 1.392(11) . ?
C12 C13 1.390(11) . ?
C13 C14 1.392(12) . ?
C14 C15 1.371(12) . ?
C14 O1 1.376(10) . ?
C15 C16 1.365(11) . ?
O1 C17 1.446(12) . ?
N2 C21 1.432(9) . ?
C21 C22 1.376(11) . ?
C21 C26 1.395(11) . ?
C22 C23 1.387(11) . ?
C23 C24 1.373(12) . ?
C24 O2 1.371(9) . ?
C24 C25 1.380(12) . ?
C25 C26 1.385(11) . ?
O2 C27 1.449(13) . ?
N3 C31 1.450(9) . ?
C31 C36 1.367(11) . ?
C31 C32 1.375(11) . ?
C32 C33 1.354(12) . ?
C33 C34 1.385(13) . ?
C34 O3 1.372(10) . ?
C34 C35 1.403(12) . ?
C35 C36 1.379(11) . ?
O3 C37 1.460(11) . ?
N4 C41 1.406(9) . ?
C41 C46 1.380(11) . ?
C41 C42 1.395(11) . ?
C42 C43 1.371(12) . ?
C43 C44 1.379(13) . ?
C44 C45 1.383(12) . ?
C44 O4 1.390(10) . ?
C45 C46 1.386(11) . ?
O4 C47 1.437(12) . ?
N5 C51 1.43(2) . ?
C51 C52 1.37(2) . ?
C51 C56 1.39(2) . ?
C52 C53 1.37(2) . ?
C53 C54 1.37(2) . ?
C54 C55 1.33(3) . ?
C54 O5 1.42(2) . ?
C55 C56 1.42(2) . ?
O5 C57 1.41(3) . ?
N5' C51' 1.424(14) . ?
C51' C52' 1.37(2) . ?
C51' C56' 1.40(2) . ?
C52' C53' 1.39(2) . ?
C53' C54' 1.36(2) . ?
C54' C55' 1.35(2) . ?
C54' O5' 1.40(2) . ?
C55' C56' 1.38(2) . ?
O5' C57' 1.43(2) . ?
N6 C61 1.415(10) . ?
C61 C66 1.390(11) . ?
C61 C62 1.392(11) . ?
C62 C63 1.394(11) . ?
C63 C64 1.369(13) . ?
C64 O6 1.367(10) . ?
C64 C65 1.381(13) . ?
C65 C66 1.371(11) . ?
O6 C67 1.442(14) . ?
Mo3 Mo4 2.079(2) . y
Mo3 Mo4' 3.517(3) 2_676 y
Mo3 N7 2.129(9) . y
Mo3 N11 2.142(11) . y
Mo3 N9 2.165(11) . y
Mo4 N10 2.139(11) . y
Mo4 N12 2.150(10) . y
Mo4 N8 2.156(10) . y
N7 C4 1.31(2) . ?
N7 C71 1.41(2) . ?
C71 C72 1.39(2) . ?
C71 C76 1.41(2) . ?
C72 C73 1.36(2) . ?
C73 C74 1.39(3) . ?
C74 C75 1.41(2) . ?
C74 O7 1.43(2) . ?
C75 C76 1.37(2) . ?
O7 C77 1.24(3) . ?
C4 N8 1.33(2) . ?
N8 C81 1.39(2) . ?
C81 C82 1.39(2) . ?
C81 C86 1.40(2) . ?
C82 C83 1.39(2) . ?
C83 C84 1.39(2) . ?
C84 O8 1.39(2) . ?
C84 C85 1.41(2) . ?
C85 C86 1.36(2) . ?
O8 C87 1.46(2) . ?
N9 C5 1.31(2) . ?
N9 C91 1.42(2) . ?
C91 C96 1.38(2) . ?
C91 C92 1.41(2) . ?
C92 C93 1.35(2) . ?
C93 C94 1.40(2) . ?
C94 C95 1.38(2) . ?
C94 O9 1.40(2) . ?
C95 C96 1.38(2) . ?
O9 C97 1.44(2) . ?
C5 N10 1.32(2) . ?
N10 C101 1.46(2) . ?
C101 C106 1.36(2) . ?
C101 C102 1.39(2) . ?
C102 C103 1.38(2) . ?
C103 C104 1.38(2) . ?
C104 O10 1.38(2) . ?
C104 C105 1.40(2) . ?
C105 C106 1.37(2) . ?
O10 C107 1.45(2) . ?
N11 C6 1.32(2) . ?
N11 C111 1.42(2) . ?
C111 C112 1.37(2) . ?
C111 C116 1.41(2) . ?
C112 C113 1.37(2) . ?
C113 C114 1.39(2) . ?
C114 O11 1.36(2) . ?
C114 C115 1.37(2) . ?
C115 C116 1.38(2) . ?
O11 C117 1.45(2) . ?
C6 N12 1.32(2) . ?
N12 C121 1.42(2) . ?
C121 C126 1.39(2) . ?
C121 C122 1.39(2) . ?
C122 C123 1.37(2) . ?
C123 C124 1.37(2) . ?
C124 C125 1.38(2) . ?
C124 O12 1.41(2) . ?
C125 C126 1.40(2) . ?
O12 C127 1.43(2) . ?
Mo3' Mo4' 2.077(3) . y
Mo3' Mo4 3.499(3) 2_676 y
Mo3' N7' 2.120(12) . y
Mo3' N11' 2.147(13) . y
Mo3' N9' 2.167(13) . y
Mo4' N10' 2.144(12) . y
Mo4' N12' 2.149(12) . y
Mo4' N8' 2.153(12) . y
N7' C4' 1.33(2) . ?
N7' C71' 1.41(2) . ?
C71' C72' 1.40(2) . ?
C71' C76' 1.41(2) . ?
C72' C73' 1.35(2) . ?
C73' C74' 1.39(3) . ?
C74' O7' 1.41(2) . ?
C74' C75' 1.41(2) . ?
C75' C76' 1.40(2) . ?
O7' C77' 1.29(2) . ?
C4' N8' 1.33(2) . ?
N8' C81' 1.40(2) . ?
C81' C86' 1.39(2) . ?
C81' C82' 1.40(2) . ?
C82' C83' 1.38(2) . ?
C83' C84' 1.37(2) . ?
C84' O8' 1.39(2) . ?
C84' C85' 1.40(2) . ?
C85' C86' 1.36(2) . ?
O8' C87' 1.41(2) . ?
N9' C5' 1.30(2) . ?
N9' C91' 1.40(2) . ?
C91' C92' 1.39(2) . ?
C91' C96' 1.39(2) . ?
C92' C93' 1.38(2) . ?
C93' C94' 1.38(2) . ?
C94' O9' 1.39(2) . ?
C94' C95' 1.40(2) . ?
C95' C96' 1.36(2) . ?
O9' C97' 1.45(2) . ?
C5' N10' 1.33(2) . ?
N10' C10A 1.46(2) . ?
C10A C10F 1.36(2) . ?
C10A C10B 1.40(2) . ?
C10B C10C 1.39(2) . ?
C10C C10D 1.37(2) . ?
C10D C10E 1.38(2) . ?
C10D O10' 1.39(2) . ?
C10E C10F 1.36(2) . ?
O10' C10G 1.42(2) . ?
N11' C6' 1.32(2) . ?
N11' C11A 1.41(2) . ?
C11A C11B 1.38(2) . ?
C11A C11F 1.40(2) . ?
C11B C11C 1.38(2) . ?
C11C C11D 1.41(2) . ?
C11D O11' 1.37(2) . ?
C11D C11E 1.38(2) . ?
C11E C11F 1.38(2) . ?
O11' C11G 1.49(2) . ?
C6' N12' 1.33(2) . ?
N12' C12A 1.43(2) . ?
C12A C12B 1.38(2) . ?
C12A C12F 1.40(2) . ?
C12B C12C 1.38(2) . ?
C12C C12D 1.37(2) . ?
C12D C12E 1.37(2) . ?
C12D O12' 1.40(2) . ?
C12E C12F 1.38(2) . ?
O12' C12G 1.45(2) . ?
C201 C203 1.06(2) . ?
C201 C205 1.68(4) . ?
C202 C204 1.16(3) . ?
C202 C205 1.77(4) . ?
C203 C205 1.71(4) . ?
C204 C204 1.59(6) 2_777 ?
C204 C205 1.86(5) . ?
